data_7705274
loop_
_publ_author_name
'Beer, Henrik'
'Bresien, Jonas'
'Michalik, Dirk'
'Schulz, Axel'
'Villinger, Alexander'

_publ_section_title
;
 Reversible switching between housane and cyclopentanediyl isomers: an
 isonitrile-catalysed thermal reverse reaction.
;
_journal_issue 40
_journal_name_full 'Dalton transactions (Cambridge, England : 2003)'
_journal_page_first 13986
_journal_page_last 13992
_journal_paper_doi 10.1039/d0dt02688c
_journal_volume 49
_journal_year 2020
_chemical_formula_moiety 'C62 H68 N4 P2'
_chemical_formula_sum 'C62 H68 N4 P2'
_chemical_formula_weight 931.14
_space_group_crystal_system monoclinic
_space_group_IT_number 15
_space_group_name_Hall '-C 2yc'
_space_group_name_H-M_alt 'C 1 2/c 1'
_atom_sites_solution_hydrogens geom
_audit_creation_method SHELXL-2014/7
_audit_update_record
;
2020-07-02 deposited with the CCDC.	2020-08-25 downloaded from the CCDC.
;
_cell_angle_alpha 90
_cell_angle_beta 95.726(2)
_cell_angle_gamma 90
_cell_formula_units_Z 8
_cell_length_a 18.4644(18)
_cell_length_b 12.0348(12)
_cell_length_c 47.112(5)
_cell_measurement_reflns_used 9703
_cell_measurement_temperature 123(2)
_cell_measurement_theta_max 33.28
_cell_measurement_theta_min 2.22
_cell_volume 10416.8(18)
_computing_cell_refinement 'Bruker Apex V7.51A'
_computing_data_collection 'Bruker Apex V7.51A'
_computing_data_reduction 'Bruker SAINT'
_computing_molecular_graphics 'ORTEP-3v2.01 (Farrugia, 1997)'
_computing_publication_material 'SHELXL-2014/7 (Sheldrick, 2014)'
_computing_structure_refinement 'SHELXL-2014/7 (Sheldrick, 2014)'
_computing_structure_solution 'Bruker SHELXTL'
_diffrn_ambient_temperature 123(2)
_diffrn_measured_fraction_theta_full 0.999
_diffrn_measured_fraction_theta_max 1.000
_diffrn_measurement_device_type 'Bruker D8 QUEST diffractometer'
_diffrn_measurement_method 'phi and omega scans'
_diffrn_radiation_type MoK\a
_diffrn_radiation_wavelength 0.71073
_diffrn_reflns_av_R_equivalents 0.0668
_diffrn_reflns_av_unetI/netI 0.0413
_diffrn_reflns_Laue_measured_fraction_full 0.999
_diffrn_reflns_Laue_measured_fraction_max 1.000
_diffrn_reflns_limit_h_max 25
_diffrn_reflns_limit_h_min -25
_diffrn_reflns_limit_k_max 16
_diffrn_reflns_limit_k_min -16
_diffrn_reflns_limit_l_max 66
_diffrn_reflns_limit_l_min -65
_diffrn_reflns_number 114341
_diffrn_reflns_point_group_measured_fraction_full 0.999
_diffrn_reflns_point_group_measured_fraction_max 1.000
_diffrn_reflns_theta_full 25.242
_diffrn_reflns_theta_max 29.999
_diffrn_reflns_theta_min 2.023
_diffrn_source 'microfocus sealed tube'
_exptl_absorpt_coefficient_mu 0.127
_exptl_absorpt_correction_T_max 0.7466
_exptl_absorpt_correction_T_min 0.7096
_exptl_absorpt_correction_type multi-scan
_exptl_absorpt_process_details '(SADABS; Sheldrick, 2014)'
_exptl_crystal_colour colourless
_exptl_crystal_density_diffrn 1.187
_exptl_crystal_description block
_exptl_crystal_F_000 3984
_exptl_crystal_size_max 0.220
_exptl_crystal_size_mid 0.150
_exptl_crystal_size_min 0.140
_refine_diff_density_max 0.339
_refine_diff_density_min -0.341
_refine_diff_density_rms 0.053
_refine_ls_extinction_method none
_refine_ls_goodness_of_fit_ref 1.016
_refine_ls_hydrogen_treatment constr
_refine_ls_matrix_type full
_refine_ls_number_parameters 630
_refine_ls_number_reflns 15205
_refine_ls_number_restraints 0
_refine_ls_restrained_S_all 1.016
_refine_ls_R_factor_all 0.0743
_refine_ls_R_factor_gt 0.0445
_refine_ls_shift/su_max 0.002
_refine_ls_shift/su_mean 0.000
_refine_ls_structure_factor_coef Fsqd
_refine_ls_weighting_details 'w=1/[\s^2^(Fo^2^)+(0.0460P)^2^+11.4682P] where P=(Fo^2^+2Fc^2^)/3'
_refine_ls_weighting_scheme calc
_refine_ls_wR_factor_gt 0.1007
_refine_ls_wR_factor_ref 0.1155
_reflns_Friedel_coverage 0.000
_reflns_number_gt 11086
_reflns_number_total 15205
_reflns_threshold_expression 'I > 2\s(I)'
_cod_data_source_file d0dt02688c2.cif
_cod_data_source_block is_hm220b
_cod_depositor_comments 'Adding full bibliography for 7705274.cif.'
_cod_original_cell_volume 10416.9(18)
_cod_original_sg_symbol_H-M 'C 2/c'
_cod_database_code 7705274
_shelx_shelxl_version_number 2014/7
_shelx_space_group_comment
;
The symmetry employed for this shelxl refinement is uniquely defined
by the following loop, which should always be used as a source of
symmetry information in preference to the above space-group names.
They are only intended as comments.
;
_shelx_estimated_absorpt_t_min 0.973
_shelx_estimated_absorpt_t_max 0.982

loop_
_space_group_symop_operation_xyz
'x, y, z'
'-x, y, -z+1/2'
'x+1/2, y+1/2, z'
'-x+1/2, y+1/2, -z+1/2'
'-x, -y, -z'
'x, -y, z-1/2'
'-x+1/2, -y+1/2, -z'
'x+1/2, -y+1/2, z-1/2'

loop_
_atom_site_label
_atom_site_type_symbol
_atom_site_fract_x
_atom_site_fract_y
_atom_site_fract_z
_atom_site_U_iso_or_equiv
_atom_site_adp_type
_atom_site_occupancy
_atom_site_site_symmetry_order
_atom_site_calc_flag
_atom_site_refinement_flags_posn
_atom_site_refinement_flags_adp
_atom_site_refinement_flags_occupancy
_atom_site_disorder_assembly
_atom_site_disorder_group
P1 P 0.33509(2) 0.83161(3) 0.35144(2) 0.01516(8) Uani 1 1 d . . . . .
P2 P 0.44810(2) 0.71524(3) 0.37354(2) 0.01581(8) Uani 1 1 d . . . . .
N1 N 0.35495(6) 0.69186(9) 0.36182(2) 0.0160(2) Uani 1 1 d . . . . .
N2 N 0.36256(6) 0.88129(9) 0.38536(2) 0.0150(2) Uani 1 1 d . . . . .
N3 N 0.46379(6) 0.87570(10) 0.41923(2) 0.0175(2) Uani 1 1 d . . . . .
N4 N 0.46310(7) 0.85555(10) 0.32190(3) 0.0192(2) Uani 1 1 d . . . . .
C1 C 0.33841(7) 0.59801(11) 0.34344(3) 0.0164(3) Uani 1 1 d . . . . .
C2 C 0.29556(8) 0.60656(11) 0.31689(3) 0.0195(3) Uani 1 1 d . . . . .
C3 C 0.28466(10) 0.51228(13) 0.29974(3) 0.0286(3) Uani 1 1 d . . . . .
H3 H 0.2558 0.5186 0.2820 0.034 Uiso 1 1 calc R U . . .
C4 C 0.31420(11) 0.41029(13) 0.30765(3) 0.0342(4) Uani 1 1 d . . . . .
H4 H 0.3081 0.3482 0.2952 0.041 Uiso 1 1 calc R U . . .
C5 C 0.35282(10) 0.40117(12) 0.33413(3) 0.0281(3) Uani 1 1 d . . . . .
H5 H 0.3721 0.3308 0.3401 0.034 Uiso 1 1 calc R U . . .
C6 C 0.36450(8) 0.49183(11) 0.35246(3) 0.0193(3) Uani 1 1 d . . . . .
C7 C 0.25231(8) 0.70515(11) 0.30558(3) 0.0184(3) Uani 1 1 d . . . . .
C8 C 0.18409(8) 0.72417(12) 0.31564(3) 0.0215(3) Uani 1 1 d . . . . .
C9 C 0.13761(9) 0.80281(14) 0.30224(3) 0.0274(3) Uani 1 1 d . . . . .
H9 H 0.0915 0.8149 0.3090 0.033 Uiso 1 1 calc R U . . .
C10 C 0.15659(9) 0.86447(13) 0.27919(3) 0.0292(3) Uani 1 1 d . . . . .
C11 C 0.22412(9) 0.84643(13) 0.26994(3) 0.0267(3) Uani 1 1 d . . . . .
H11 H 0.2384 0.8897 0.2546 0.032 Uiso 1 1 calc R U . . .
C12 C 0.27235(8) 0.76681(12) 0.28236(3) 0.0214(3) Uani 1 1 d . . . . .
C13 C 0.16150(9) 0.65926(15) 0.34052(3) 0.0300(3) Uani 1 1 d . . . . .
H13A H 0.1143 0.6865 0.3455 0.045 Uiso 1 1 calc R U . . .
H13B H 0.1980 0.6685 0.3569 0.045 Uiso 1 1 calc R U . . .
H13C H 0.1574 0.5804 0.3354 0.045 Uiso 1 1 calc R U . . .
C14 C 0.10387(12) 0.94688(17) 0.26424(4) 0.0445(5) Uani 1 1 d . . . . .
H14A H 0.1298 1.0156 0.2605 0.067 Uiso 1 1 calc R U . . .
H14B H 0.0650 0.9631 0.2764 0.067 Uiso 1 1 calc R U . . .
H14C H 0.0826 0.9152 0.2461 0.067 Uiso 1 1 calc R U . . .
C15 C 0.34393(9) 0.75004(15) 0.27010(3) 0.0289(3) Uani 1 1 d . . . . .
H15A H 0.3352 0.7407 0.2494 0.043 Uiso 1 1 calc R U . . .
H15B H 0.3680 0.6835 0.2785 0.043 Uiso 1 1 calc R U . . .
H15C H 0.3751 0.8150 0.2744 0.043 Uiso 1 1 calc R U . . .
C16 C 0.39665(8) 0.46187(11) 0.38194(3) 0.0192(3) Uani 1 1 d . . . . .
C17 C 0.46847(9) 0.42290(12) 0.38686(3) 0.0236(3) Uani 1 1 d . . . . .
C18 C 0.49151(9) 0.37419(13) 0.41308(3) 0.0269(3) Uani 1 1 d . . . . .
H18 H 0.5403 0.3488 0.4165 0.032 Uiso 1 1 calc R U . . .
C19 C 0.44540(9) 0.36161(12) 0.43435(3) 0.0260(3) Uani 1 1 d . . . . .
C20 C 0.37496(9) 0.40166(12) 0.42926(3) 0.0238(3) Uani 1 1 d . . . . .
H20 H 0.3431 0.3953 0.4438 0.029 Uiso 1 1 calc R U . . .
C21 C 0.34947(8) 0.45097(11) 0.40339(3) 0.0197(3) Uani 1 1 d . . . . .
C22 C 0.52102(10) 0.43065(16) 0.36437(4) 0.0368(4) Uani 1 1 d . . . . .
H22A H 0.5699 0.4099 0.3727 0.055 Uiso 1 1 calc R U . . .
H22B H 0.5218 0.5070 0.3572 0.055 Uiso 1 1 calc R U . . .
H22C H 0.5055 0.3801 0.3486 0.055 Uiso 1 1 calc R U . . .
C23 C 0.47107(12) 0.30644(17) 0.46228(4) 0.0410(4) Uani 1 1 d . . . . .
H23A H 0.4292 0.2755 0.4708 0.061 Uiso 1 1 calc R U . . .
H23B H 0.4956 0.3613 0.4753 0.061 Uiso 1 1 calc R U . . .
H23C H 0.5051 0.2466 0.4589 0.061 Uiso 1 1 calc R U . . .
C24 C 0.27137(8) 0.48733(13) 0.39841(3) 0.0256(3) Uani 1 1 d . . . . .
H24A H 0.2454 0.4642 0.4146 0.038 Uiso 1 1 calc R U . . .
H24B H 0.2486 0.4531 0.3809 0.038 Uiso 1 1 calc R U . . .
H24C H 0.2692 0.5684 0.3966 0.038 Uiso 1 1 calc R U . . .
C25 C 0.32969(7) 0.97765(11) 0.39703(3) 0.0164(3) Uani 1 1 d . . . . .
C26 C 0.30716(8) 0.97488(12) 0.42463(3) 0.0193(3) Uani 1 1 d . . . . .
C27 C 0.27363(9) 1.06901(13) 0.43465(3) 0.0269(3) Uani 1 1 d . . . . .
H27 H 0.2585 1.0682 0.4533 0.032 Uiso 1 1 calc R U . . .
C28 C 0.26193(10) 1.16342(13) 0.41809(4) 0.0319(4) Uani 1 1 d . . . . .
H28 H 0.2387 1.2264 0.4253 0.038 Uiso 1 1 calc R U . . .
C29 C 0.28445(9) 1.16513(12) 0.39103(4) 0.0269(3) Uani 1 1 d . . . . .
H29 H 0.2767 1.2301 0.3797 0.032 Uiso 1 1 calc R U . . .
C30 C 0.31835(8) 1.07325(11) 0.38006(3) 0.0191(3) Uani 1 1 d . . . . .
C31 C 0.31318(7) 0.87516(12) 0.44360(3) 0.0184(3) Uani 1 1 d . . . . .
C32 C 0.26552(7) 0.78581(12) 0.43768(3) 0.0186(3) Uani 1 1 d . . . . .
C33 C 0.26837(8) 0.69579(12) 0.45632(3) 0.0221(3) Uani 1 1 d . . . . .
H33 H 0.2366 0.6346 0.4521 0.027 Uiso 1 1 calc R U . . .
C34 C 0.31632(8) 0.69301(13) 0.48098(3) 0.0244(3) Uani 1 1 d . . . . .
C35 C 0.36101(8) 0.78444(14) 0.48699(3) 0.0258(3) Uani 1 1 d . . . . .
H35 H 0.3930 0.7848 0.5041 0.031 Uiso 1 1 calc R U . . .
C36 C 0.36050(8) 0.87570(13) 0.46877(3) 0.0232(3) Uani 1 1 d . . . . .
C37 C 0.20888(8) 0.78912(13) 0.41238(3) 0.0245(3) Uani 1 1 d . . . . .
H37A H 0.1768 0.7245 0.4129 0.037 Uiso 1 1 calc R U . . .
H37B H 0.2329 0.7877 0.3947 0.037 Uiso 1 1 calc R U . . .
H37C H 0.1801 0.8573 0.4130 0.037 Uiso 1 1 calc R U . . .
C38 C 0.31968(10) 0.59337(15) 0.50044(4) 0.0336(4) Uani 1 1 d . . . . .
H38A H 0.3421 0.6147 0.5194 0.050 Uiso 1 1 calc R U . . .
H38B H 0.3488 0.5349 0.4926 0.050 Uiso 1 1 calc R U . . .
H38C H 0.2703 0.5657 0.5020 0.050 Uiso 1 1 calc R U . . .
C39 C 0.41043(9) 0.97211(15) 0.47686(4) 0.0327(4) Uani 1 1 d . . . . .
H39A H 0.4533 0.9455 0.4889 0.049 Uiso 1 1 calc R U . . .
H39B H 0.3847 1.0272 0.4874 0.049 Uiso 1 1 calc R U . . .
H39C H 0.4257 1.0064 0.4595 0.049 Uiso 1 1 calc R U . . .
C40 C 0.34015(8) 1.08285(11) 0.35047(3) 0.0201(3) Uani 1 1 d . . . . .
C41 C 0.28629(9) 1.08008(12) 0.32720(3) 0.0266(3) Uani 1 1 d . . . . .
C42 C 0.30677(11) 1.09566(14) 0.29987(4) 0.0343(4) Uani 1 1 d . . . . .
H42 H 0.2706 1.0925 0.2841 0.041 Uiso 1 1 calc R U . . .
C43 C 0.37842(11) 1.11569(14) 0.29496(4) 0.0352(4) Uani 1 1 d . . . . .
C44 C 0.43024(10) 1.12215(13) 0.31833(4) 0.0300(4) Uani 1 1 d . . . . .
H44 H 0.4792 1.1386 0.3153 0.036 Uiso 1 1 calc R U . . .
C45 C 0.41268(9) 1.10529(11) 0.34604(3) 0.0227(3) Uani 1 1 d . . . . .
C46 C 0.20802(10) 1.05960(15) 0.33177(4) 0.0359(4) Uani 1 1 d . . . . .
H46A H 0.1790 1.0535 0.3133 0.054 Uiso 1 1 calc R U . . .
H46B H 0.1899 1.1215 0.3426 0.054 Uiso 1 1 calc R U . . .
H46C H 0.2042 0.9904 0.3425 0.054 Uiso 1 1 calc R U . . .
C47 C 0.39997(15) 1.12767(19) 0.26502(4) 0.0554(6) Uani 1 1 d . . . . .
H47A H 0.4391 1.1826 0.2649 0.083 Uiso 1 1 calc R U . . .
H47B H 0.3578 1.1523 0.2523 0.083 Uiso 1 1 calc R U . . .
H47C H 0.4170 1.0559 0.2585 0.083 Uiso 1 1 calc R U . . .
C48 C 0.46997(9) 1.11106(14) 0.37091(4) 0.0288(3) Uani 1 1 d . . . . .
H48A H 0.5168 1.1307 0.3641 0.043 Uiso 1 1 calc R U . . .
H48B H 0.4741 1.0386 0.3804 0.043 Uiso 1 1 calc R U . . .
H48C H 0.4565 1.1676 0.3844 0.043 Uiso 1 1 calc R U . . .
C49 C 0.42738(7) 0.83292(11) 0.39767(3) 0.0154(2) Uani 1 1 d . . . . .
C50 C 0.52558(7) 0.82895(12) 0.43476(3) 0.0183(3) Uani 1 1 d . . . . .
C51 C 0.52639(8) 0.72128(12) 0.44638(3) 0.0204(3) Uani 1 1 d . . . . .
C52 C 0.58816(9) 0.68704(14) 0.46362(3) 0.0270(3) Uani 1 1 d . . . . .
H52 H 0.5898 0.6138 0.4712 0.032 Uiso 1 1 calc R U . . .
C53 C 0.64713(9) 0.75673(16) 0.47001(3) 0.0310(4) Uani 1 1 d . . . . .
H53 H 0.6888 0.7314 0.4817 0.037 Uiso 1 1 calc R U . . .
C54 C 0.64482(8) 0.86338(15) 0.45923(3) 0.0275(3) Uani 1 1 d . . . . .
H54 H 0.6851 0.9116 0.4638 0.033 Uiso 1 1 calc R U . . .
C55 C 0.58473(8) 0.90177(13) 0.44183(3) 0.0225(3) Uani 1 1 d . . . . .
C56 C 0.46248(9) 0.64378(12) 0.44185(3) 0.0239(3) Uani 1 1 d . . . . .
H56A H 0.4597 0.5985 0.4590 0.036 Uiso 1 1 calc R U . . .
H56B H 0.4685 0.5952 0.4256 0.036 Uiso 1 1 calc R U . . .
H56C H 0.4176 0.6871 0.4380 0.036 Uiso 1 1 calc R U . . .
C57 C 0.58208(9) 1.01941(14) 0.43128(4) 0.0310(4) Uani 1 1 d . . . . .
H57A H 0.6172 1.0645 0.4433 0.046 Uiso 1 1 calc R U . . .
H57B H 0.5330 1.0494 0.4322 0.046 Uiso 1 1 calc R U . . .
H57C H 0.5943 1.0212 0.4115 0.046 Uiso 1 1 calc R U . . .
C58 C 0.43259(7) 0.82235(11) 0.34285(3) 0.0169(3) Uani 1 1 d . . . . .
C59 C 0.54010(8) 0.82831(13) 0.31775(3) 0.0222(3) Uani 1 1 d . . . . .
C60 C 0.56279(9) 0.91092(15) 0.29566(4) 0.0324(4) Uani 1 1 d . . . . .
H60A H 0.6127 0.8949 0.2916 0.049 Uiso 1 1 calc R U . . .
H60B H 0.5603 0.9866 0.3032 0.049 Uiso 1 1 calc R U . . .
H60C H 0.5299 0.9042 0.2781 0.049 Uiso 1 1 calc R U . . .
C61 C 0.54124(9) 0.71094(14) 0.30553(4) 0.0315(4) Uani 1 1 d . . . . .
H61A H 0.5906 0.6929 0.3011 0.047 Uiso 1 1 calc R U . . .
H61B H 0.5077 0.7067 0.2881 0.047 Uiso 1 1 calc R U . . .
H61C H 0.5262 0.6578 0.3196 0.047 Uiso 1 1 calc R U . . .
C62 C 0.59053(9) 0.83860(15) 0.34541(3) 0.0304(4) Uani 1 1 d . . . . .
H62A H 0.6413 0.8321 0.3412 0.046 Uiso 1 1 calc R U . . .
H62B H 0.5795 0.7793 0.3586 0.046 Uiso 1 1 calc R U . . .
H62C H 0.5831 0.9110 0.3542 0.046 Uiso 1 1 calc R U . . .

loop_
_atom_site_aniso_label
_atom_site_aniso_U_11
_atom_site_aniso_U_22
_atom_site_aniso_U_33
_atom_site_aniso_U_23
_atom_site_aniso_U_13
_atom_site_aniso_U_12
P1 0.01748(16) 0.01093(15) 0.01694(16) -0.00090(12) 0.00103(12) 0.00170(13)
P2 0.01647(16) 0.01315(16) 0.01794(17) 0.00025(13) 0.00236(13) 0.00212(13)
N1 0.0175(5) 0.0120(5) 0.0182(5) -0.0011(4) 0.0003(4) 0.0009(4)
N2 0.0159(5) 0.0126(5) 0.0167(5) -0.0024(4) 0.0017(4) 0.0010(4)
N3 0.0159(5) 0.0166(5) 0.0200(6) -0.0015(4) 0.0011(4) -0.0016(4)
N4 0.0223(6) 0.0150(5) 0.0211(6) -0.0005(4) 0.0055(5) 0.0010(5)
C1 0.0210(6) 0.0115(6) 0.0171(6) -0.0007(5) 0.0036(5) -0.0001(5)
C2 0.0278(7) 0.0132(6) 0.0175(6) -0.0002(5) 0.0026(5) 0.0005(5)
C3 0.0479(10) 0.0193(7) 0.0170(7) -0.0021(6) -0.0055(7) 0.0021(7)
C4 0.0627(12) 0.0153(7) 0.0232(8) -0.0069(6) -0.0035(8) 0.0043(7)
C5 0.0483(10) 0.0133(7) 0.0224(7) -0.0011(6) 0.0016(7) 0.0065(7)
C6 0.0272(7) 0.0138(6) 0.0170(6) 0.0005(5) 0.0026(5) 0.0029(5)
C7 0.0240(7) 0.0141(6) 0.0163(6) -0.0016(5) -0.0014(5) -0.0011(5)
C8 0.0231(7) 0.0203(7) 0.0207(7) -0.0034(6) -0.0001(5) -0.0041(6)
C9 0.0229(7) 0.0295(8) 0.0287(8) -0.0067(6) -0.0020(6) 0.0030(6)
C10 0.0349(9) 0.0223(7) 0.0280(8) -0.0023(6) -0.0087(7) 0.0075(7)
C11 0.0370(9) 0.0211(7) 0.0209(7) 0.0050(6) -0.0024(6) 0.0006(6)
C12 0.0281(7) 0.0187(7) 0.0168(6) 0.0000(5) -0.0012(6) -0.0012(6)
C13 0.0284(8) 0.0350(9) 0.0273(8) 0.0019(7) 0.0066(6) -0.0066(7)
C14 0.0496(12) 0.0400(11) 0.0410(11) 0.0029(8) -0.0107(9) 0.0199(9)
C15 0.0309(8) 0.0347(9) 0.0215(7) 0.0035(6) 0.0050(6) -0.0005(7)
C16 0.0282(7) 0.0101(6) 0.0191(7) -0.0005(5) 0.0008(5) 0.0020(5)
C17 0.0295(8) 0.0163(7) 0.0253(7) 0.0004(6) 0.0039(6) 0.0056(6)
C18 0.0294(8) 0.0199(7) 0.0301(8) 0.0010(6) -0.0038(6) 0.0066(6)
C19 0.0371(9) 0.0171(7) 0.0223(7) 0.0022(6) -0.0040(6) 0.0007(6)
C20 0.0322(8) 0.0190(7) 0.0199(7) 0.0008(6) 0.0017(6) -0.0041(6)
C21 0.0255(7) 0.0122(6) 0.0210(7) -0.0006(5) 0.0004(5) -0.0021(5)
C22 0.0385(10) 0.0355(9) 0.0386(10) 0.0064(8) 0.0147(8) 0.0176(8)
C23 0.0519(11) 0.0402(10) 0.0287(9) 0.0111(8) -0.0068(8) 0.0076(9)
C24 0.0243(7) 0.0265(8) 0.0263(8) 0.0039(6) 0.0034(6) 0.0002(6)
C25 0.0158(6) 0.0129(6) 0.0208(7) -0.0045(5) 0.0029(5) -0.0009(5)
C26 0.0191(6) 0.0162(6) 0.0230(7) -0.0037(5) 0.0049(5) -0.0026(5)
C27 0.0351(8) 0.0207(7) 0.0273(8) -0.0057(6) 0.0150(7) -0.0012(6)
C28 0.0417(9) 0.0164(7) 0.0405(9) -0.0061(7) 0.0191(8) 0.0032(7)
C29 0.0345(8) 0.0137(6) 0.0342(8) -0.0004(6) 0.0120(7) 0.0027(6)
C30 0.0208(7) 0.0130(6) 0.0241(7) -0.0023(5) 0.0055(5) 0.0000(5)
C31 0.0182(6) 0.0193(6) 0.0185(6) -0.0031(5) 0.0058(5) -0.0012(5)
C32 0.0169(6) 0.0200(7) 0.0194(6) -0.0009(5) 0.0039(5) -0.0002(5)
C33 0.0200(7) 0.0214(7) 0.0256(7) 0.0005(6) 0.0054(6) -0.0024(6)
C34 0.0236(7) 0.0289(8) 0.0215(7) 0.0031(6) 0.0070(6) 0.0044(6)
C35 0.0243(7) 0.0348(9) 0.0180(7) -0.0023(6) 0.0004(6) 0.0017(6)
C36 0.0214(7) 0.0276(8) 0.0209(7) -0.0059(6) 0.0040(5) -0.0030(6)
C37 0.0199(7) 0.0263(8) 0.0267(8) 0.0003(6) -0.0007(6) -0.0046(6)
C38 0.0373(9) 0.0355(9) 0.0290(8) 0.0110(7) 0.0080(7) 0.0061(7)
C39 0.0314(8) 0.0375(9) 0.0289(8) -0.0124(7) 0.0016(7) -0.0104(7)
C40 0.0277(7) 0.0091(6) 0.0241(7) 0.0000(5) 0.0064(6) 0.0038(5)
C41 0.0340(8) 0.0138(7) 0.0314(8) -0.0001(6) 0.0005(7) 0.0086(6)
C42 0.0548(11) 0.0211(8) 0.0254(8) 0.0013(6) -0.0036(8) 0.0138(8)
C43 0.0607(12) 0.0202(8) 0.0263(8) 0.0070(6) 0.0126(8) 0.0153(8)
C44 0.0421(9) 0.0176(7) 0.0332(9) 0.0055(6) 0.0175(7) 0.0069(7)
C45 0.0321(8) 0.0110(6) 0.0264(7) 0.0015(5) 0.0099(6) 0.0029(6)
C46 0.0327(9) 0.0283(9) 0.0445(10) -0.0034(8) -0.0070(8) 0.0097(7)
C47 0.0907(18) 0.0479(12) 0.0304(10) 0.0131(9) 0.0198(11) 0.0255(12)
C48 0.0289(8) 0.0241(8) 0.0346(9) 0.0006(7) 0.0084(7) -0.0064(6)
C49 0.0155(6) 0.0129(6) 0.0182(6) 0.0009(5) 0.0037(5) -0.0003(5)
C50 0.0160(6) 0.0216(7) 0.0176(6) -0.0042(5) 0.0029(5) 0.0010(5)
C51 0.0219(7) 0.0226(7) 0.0168(6) -0.0022(5) 0.0024(5) 0.0028(6)
C52 0.0294(8) 0.0307(8) 0.0208(7) 0.0013(6) 0.0019(6) 0.0079(7)
C53 0.0222(7) 0.0470(10) 0.0230(8) -0.0035(7) -0.0020(6) 0.0078(7)
C54 0.0173(7) 0.0408(9) 0.0242(7) -0.0073(7) 0.0003(6) -0.0028(6)
C55 0.0184(7) 0.0278(8) 0.0218(7) -0.0054(6) 0.0038(5) -0.0027(6)
C56 0.0300(8) 0.0199(7) 0.0221(7) 0.0006(6) 0.0036(6) -0.0012(6)
C57 0.0236(8) 0.0282(8) 0.0404(9) -0.0034(7) -0.0011(7) -0.0101(6)
C58 0.0198(6) 0.0122(6) 0.0185(6) -0.0019(5) 0.0016(5) 0.0019(5)
C59 0.0221(7) 0.0224(7) 0.0233(7) 0.0011(6) 0.0072(6) 0.0023(6)
C60 0.0312(9) 0.0354(9) 0.0328(9) 0.0071(7) 0.0150(7) 0.0018(7)
C61 0.0287(8) 0.0279(8) 0.0387(9) -0.0054(7) 0.0077(7) 0.0079(7)
C62 0.0239(8) 0.0383(9) 0.0294(8) 0.0022(7) 0.0038(6) -0.0032(7)

loop_
_atom_type_symbol
_atom_type_description
_atom_type_scat_dispersion_real
_atom_type_scat_dispersion_imag
_atom_type_scat_source
C C 0.0033 0.0016 'International Tables Vol C Tables 4.2.6.8 and 6.1.1.4'
H H 0.0000 0.0000 'International Tables Vol C Tables 4.2.6.8 and 6.1.1.4'
N N 0.0061 0.0033 'International Tables Vol C Tables 4.2.6.8 and 6.1.1.4'
P P 0.1023 0.0942 'International Tables Vol C Tables 4.2.6.8 and 6.1.1.4'

loop_
_geom_angle_atom_site_label_1
_geom_angle_atom_site_label_2
_geom_angle_atom_site_label_3
_geom_angle
_geom_angle_site_symmetry_1
_geom_angle_site_symmetry_3
_geom_angle_publ_flag
N2 P1 N1 92.25(5) . . ?
N2 P1 C58 91.18(6) . . ?
N1 P1 C58 80.12(6) . . ?
N2 P1 P2 70.88(4) . . ?
N1 P1 P2 42.01(4) . . ?
C58 P1 P2 47.14(4) . . ?
N1 P2 C49 93.33(6) . . ?
N1 P2 C58 78.87(6) . . ?
C49 P2 C58 85.77(6) . . ?
N1 P2 P1 42.12(4) . . ?
C49 P2 P1 68.78(4) . . ?
C58 P2 P1 45.59(4) . . ?
C1 N1 P2 116.91(9) . . ?
C1 N1 P1 123.46(9) . . ?
P2 N1 P1 95.87(6) . . ?
C49 N2 C25 123.35(11) . . ?
C49 N2 P1 113.38(9) . . ?
C25 N2 P1 122.19(9) . . ?
C49 N3 C50 126.14(12) . . ?
C58 N4 C59 122.96(12) . . ?
C2 C1 C6 118.32(12) . . ?
C2 C1 N1 122.80(12) . . ?
C6 C1 N1 118.86(12) . . ?
C3 C2 C1 119.20(13) . . ?
C3 C2 C7 113.39(13) . . ?
C1 C2 C7 127.09(12) . . ?
C4 C3 C2 122.48(14) . . ?
C4 C3 H3 118.8 . . ?
C2 C3 H3 118.8 . . ?
C5 C4 C3 118.04(14) . . ?
C5 C4 H4 121.0 . . ?
C3 C4 H4 121.0 . . ?
C4 C5 C6 122.16(14) . . ?
C4 C5 H5 118.9 . . ?
C6 C5 H5 118.9 . . ?
C5 C6 C1 119.54(13) . . ?
C5 C6 C16 114.08(12) . . ?
C1 C6 C16 125.93(12) . . ?
C12 C7 C8 119.41(13) . . ?
C12 C7 C2 121.59(13) . . ?
C8 C7 C2 118.18(13) . . ?
C9 C8 C7 119.46(14) . . ?
C9 C8 C13 120.18(14) . . ?
C7 C8 C13 120.36(14) . . ?
C8 C9 C10 121.84(15) . . ?
C8 C9 H9 119.1 . . ?
C10 C9 H9 119.1 . . ?
C11 C10 C9 118.02(14) . . ?
C11 C10 C14 121.08(16) . . ?
C9 C10 C14 120.88(17) . . ?
C10 C11 C12 122.35(15) . . ?
C10 C11 H11 118.8 . . ?
C12 C11 H11 118.8 . . ?
C11 C12 C7 118.89(14) . . ?
C11 C12 C15 118.57(14) . . ?
C7 C12 C15 122.53(13) . . ?
C8 C13 H13A 109.5 . . ?
C8 C13 H13B 109.5 . . ?
H13A C13 H13B 109.5 . . ?
C8 C13 H13C 109.5 . . ?
H13A C13 H13C 109.5 . . ?
H13B C13 H13C 109.5 . . ?
C10 C14 H14A 109.5 . . ?
C10 C14 H14B 109.5 . . ?
H14A C14 H14B 109.5 . . ?
C10 C14 H14C 109.5 . . ?
H14A C14 H14C 109.5 . . ?
H14B C14 H14C 109.5 . . ?
C12 C15 H15A 109.5 . . ?
C12 C15 H15B 109.5 . . ?
H15A C15 H15B 109.5 . . ?
C12 C15 H15C 109.5 . . ?
H15A C15 H15C 109.5 . . ?
H15B C15 H15C 109.5 . . ?
C17 C16 C21 119.57(13) . . ?
C17 C16 C6 120.90(13) . . ?
C21 C16 C6 118.19(13) . . ?
C18 C17 C16 119.10(14) . . ?
C18 C17 C22 119.14(14) . . ?
C16 C17 C22 121.76(14) . . ?
C19 C18 C17 122.07(15) . . ?
C19 C18 H18 119.0 . . ?
C17 C18 H18 119.0 . . ?
C20 C19 C18 118.06(14) . . ?
C20 C19 C23 120.83(15) . . ?
C18 C19 C23 121.11(16) . . ?
C19 C20 C21 121.92(14) . . ?
C19 C20 H20 119.0 . . ?
C21 C20 H20 119.0 . . ?
C20 C21 C16 119.28(14) . . ?
C20 C21 C24 119.68(13) . . ?
C16 C21 C24 120.99(13) . . ?
C17 C22 H22A 109.5 . . ?
C17 C22 H22B 109.5 . . ?
H22A C22 H22B 109.5 . . ?
C17 C22 H22C 109.5 . . ?
H22A C22 H22C 109.5 . . ?
H22B C22 H22C 109.5 . . ?
C19 C23 H23A 109.5 . . ?
C19 C23 H23B 109.5 . . ?
H23A C23 H23B 109.5 . . ?
C19 C23 H23C 109.5 . . ?
H23A C23 H23C 109.5 . . ?
H23B C23 H23C 109.5 . . ?
C21 C24 H24A 109.5 . . ?
C21 C24 H24B 109.5 . . ?
H24A C24 H24B 109.5 . . ?
C21 C24 H24C 109.5 . . ?
H24A C24 H24C 109.5 . . ?
H24B C24 H24C 109.5 . . ?
C30 C25 C26 120.34(12) . . ?
C30 C25 N2 119.08(12) . . ?
C26 C25 N2 120.55(12) . . ?
C27 C26 C25 118.44(13) . . ?
C27 C26 C31 117.32(13) . . ?
C25 C26 C31 124.16(12) . . ?
C28 C27 C26 121.72(14) . . ?
C28 C27 H27 119.1 . . ?
C26 C27 H27 119.1 . . ?
C29 C28 C27 119.26(14) . . ?
C29 C28 H28 120.4 . . ?
C27 C28 H28 120.4 . . ?
C28 C29 C30 121.21(15) . . ?
C28 C29 H29 119.4 . . ?
C30 C29 H29 119.4 . . ?
C29 C30 C25 119.03(13) . . ?
C29 C30 C40 117.20(13) . . ?
C25 C30 C40 123.77(12) . . ?
C32 C31 C36 119.91(13) . . ?
C32 C31 C26 119.35(13) . . ?
C36 C31 C26 120.37(13) . . ?
C33 C32 C31 119.24(13) . . ?
C33 C32 C37 119.98(13) . . ?
C31 C32 C37 120.70(13) . . ?
C34 C33 C32 121.82(14) . . ?
C34 C33 H33 119.1 . . ?
C32 C33 H33 119.1 . . ?
C35 C34 C33 117.90(14) . . ?
C35 C34 C38 121.30(15) . . ?
C33 C34 C38 120.79(15) . . ?
C34 C35 C36 122.16(14) . . ?
C34 C35 H35 118.9 . . ?
C36 C35 H35 118.9 . . ?
C35 C36 C31 118.88(14) . . ?
C35 C36 C39 119.01(14) . . ?
C31 C36 C39 122.10(14) . . ?
C32 C37 H37A 109.5 . . ?
C32 C37 H37B 109.5 . . ?
H37A C37 H37B 109.5 . . ?
C32 C37 H37C 109.5 . . ?
H37A C37 H37C 109.5 . . ?
H37B C37 H37C 109.5 . . ?
C34 C38 H38A 109.5 . . ?
C34 C38 H38B 109.5 . . ?
H38A C38 H38B 109.5 . . ?
C34 C38 H38C 109.5 . . ?
H38A C38 H38C 109.5 . . ?
H38B C38 H38C 109.5 . . ?
C36 C39 H39A 109.5 . . ?
C36 C39 H39B 109.5 . . ?
H39A C39 H39B 109.5 . . ?
C36 C39 H39C 109.5 . . ?
H39A C39 H39C 109.5 . . ?
H39B C39 H39C 109.5 . . ?
C45 C40 C41 120.05(14) . . ?
C45 C40 C30 120.28(13) . . ?
C41 C40 C30 119.38(13) . . ?
C42 C41 C40 118.85(16) . . ?
C42 C41 C46 120.60(16) . . ?
C40 C41 C46 120.54(15) . . ?
C43 C42 C41 122.02(16) . . ?
C43 C42 H42 119.0 . . ?
C41 C42 H42 119.0 . . ?
C42 C43 C44 118.12(15) . . ?
C42 C43 C47 121.15(19) . . ?
C44 C43 C47 120.72(19) . . ?
C43 C44 C45 121.99(16) . . ?
C43 C44 H44 119.0 . . ?
C45 C44 H44 119.0 . . ?
C44 C45 C40 118.91(15) . . ?
C44 C45 C48 120.93(15) . . ?
C40 C45 C48 120.16(13) . . ?
C41 C46 H46A 109.5 . . ?
C41 C46 H46B 109.5 . . ?
H46A C46 H46B 109.5 . . ?
C41 C46 H46C 109.5 . . ?
H46A C46 H46C 109.5 . . ?
H46B C46 H46C 109.5 . . ?
C43 C47 H47A 109.5 . . ?
C43 C47 H47B 109.5 . . ?
H47A C47 H47B 109.5 . . ?
C43 C47 H47C 109.5 . . ?
H47A C47 H47C 109.5 . . ?
H47B C47 H47C 109.5 . . ?
C45 C48 H48A 109.5 . . ?
C45 C48 H48B 109.5 . . ?
H48A C48 H48B 109.5 . . ?
C45 C48 H48C 109.5 . . ?
H48A C48 H48C 109.5 . . ?
H48B C48 H48C 109.5 . . ?
N3 C49 N2 121.61(12) . . ?
N3 C49 P2 131.76(11) . . ?
N2 C49 P2 106.21(9) . . ?
C51 C50 N3 123.13(13) . . ?
C51 C50 C55 120.09(13) . . ?
N3 C50 C55 116.17(13) . . ?
C52 C51 C50 118.38(14) . . ?
C52 C51 C56 118.95(14) . . ?
C50 C51 C56 122.62(13) . . ?
C53 C52 C51 121.84(16) . . ?
C53 C52 H52 119.1 . . ?
C51 C52 H52 119.1 . . ?
C54 C53 C52 119.29(15) . . ?
C54 C53 H53 120.4 . . ?
C52 C53 H53 120.4 . . ?
C53 C54 C55 121.30(15) . . ?
C53 C54 H54 119.3 . . ?
C55 C54 H54 119.3 . . ?
C54 C55 C50 119.01(15) . . ?
C54 C55 C57 120.45(14) . . ?
C50 C55 C57 120.53(13) . . ?
C51 C56 H56A 109.5 . . ?
C51 C56 H56B 109.5 . . ?
H56A C56 H56B 109.5 . . ?
C51 C56 H56C 109.5 . . ?
H56A C56 H56C 109.5 . . ?
H56B C56 H56C 109.5 . . ?
C55 C57 H57A 109.5 . . ?
C55 C57 H57B 109.5 . . ?
H57A C57 H57B 109.5 . . ?
C55 C57 H57C 109.5 . . ?
H57A C57 H57C 109.5 . . ?
H57B C57 H57C 109.5 . . ?
N4 C58 P1 131.70(11) . . ?
N4 C58 P2 139.24(11) . . ?
P1 C58 P2 87.27(6) . . ?
N4 C59 C61 107.59(12) . . ?
N4 C59 C60 106.03(12) . . ?
C61 C59 C60 109.29(13) . . ?
N4 C59 C62 112.23(12) . . ?
C61 C59 C62 111.48(13) . . ?
C60 C59 C62 110.04(13) . . ?
C59 C60 H60A 109.5 . . ?
C59 C60 H60B 109.5 . . ?
H60A C60 H60B 109.5 . . ?
C59 C60 H60C 109.5 . . ?
H60A C60 H60C 109.5 . . ?
H60B C60 H60C 109.5 . . ?
C59 C61 H61A 109.5 . . ?
C59 C61 H61B 109.5 . . ?
H61A C61 H61B 109.5 . . ?
C59 C61 H61C 109.5 . . ?
H61A C61 H61C 109.5 . . ?
H61B C61 H61C 109.5 . . ?
C59 C62 H62A 109.5 . . ?
C59 C62 H62B 109.5 . . ?
H62A C62 H62B 109.5 . . ?
C59 C62 H62C 109.5 . . ?
H62A C62 H62C 109.5 . . ?
H62B C62 H62C 109.5 . . ?

loop_
_geom_bond_atom_site_label_1
_geom_bond_atom_site_label_2
_geom_bond_distance
_geom_bond_site_symmetry_2
_geom_bond_publ_flag
P1 N2 1.7340(12) . ?
P1 N1 1.7794(12) . ?
P1 C58 1.8875(14) . ?
P1 P2 2.6393(5) . ?
P2 N1 1.7757(12) . ?
P2 C49 1.8795(14) . ?
P2 C58 1.9369(14) . ?
N1 C1 1.4376(17) . ?
N2 C49 1.4033(17) . ?
N2 C25 1.4428(17) . ?
N3 C49 1.2697(17) . ?
N3 C50 1.4095(18) . ?
N4 C58 1.2498(18) . ?
N4 C59 1.4908(18) . ?
C1 C2 1.4152(19) . ?
C1 C6 1.4159(19) . ?
C2 C3 1.396(2) . ?
C2 C7 1.4981(19) . ?
C3 C4 1.379(2) . ?
C3 H3 0.9500 . ?
C4 C5 1.378(2) . ?
C4 H4 0.9500 . ?
C5 C6 1.395(2) . ?
C5 H5 0.9500 . ?
C6 C16 1.4989(19) . ?
C7 C12 1.402(2) . ?
C7 C8 1.408(2) . ?
C8 C9 1.387(2) . ?
C8 C13 1.502(2) . ?
C9 C10 1.389(2) . ?
C9 H9 0.9500 . ?
C10 C11 1.378(2) . ?
C10 C14 1.514(2) . ?
C11 C12 1.396(2) . ?
C11 H11 0.9500 . ?
C12 C15 1.508(2) . ?
C13 H13A 0.9800 . ?
C13 H13B 0.9800 . ?
C13 H13C 0.9800 . ?
C14 H14A 0.9800 . ?
C14 H14B 0.9800 . ?
C14 H14C 0.9800 . ?
C15 H15A 0.9800 . ?
C15 H15B 0.9800 . ?
C15 H15C 0.9800 . ?
C16 C17 1.404(2) . ?
C16 C21 1.405(2) . ?
C17 C18 1.395(2) . ?
C17 C22 1.509(2) . ?
C18 C19 1.387(2) . ?
C18 H18 0.9500 . ?
C19 C20 1.385(2) . ?
C19 C23 1.507(2) . ?
C20 C21 1.394(2) . ?
C20 H20 0.9500 . ?
C21 C24 1.503(2) . ?
C22 H22A 0.9800 . ?
C22 H22B 0.9800 . ?
C22 H22C 0.9800 . ?
C23 H23A 0.9800 . ?
C23 H23B 0.9800 . ?
C23 H23C 0.9800 . ?
C24 H24A 0.9800 . ?
C24 H24B 0.9800 . ?
C24 H24C 0.9800 . ?
C25 C30 1.4048(19) . ?
C25 C26 1.4047(19) . ?
C26 C27 1.396(2) . ?
C26 C31 1.494(2) . ?
C27 C28 1.383(2) . ?
C27 H27 0.9500 . ?
C28 C29 1.380(2) . ?
C28 H28 0.9500 . ?
C29 C30 1.395(2) . ?
C29 H29 0.9500 . ?
C30 C40 1.493(2) . ?
C31 C32 1.400(2) . ?
C31 C36 1.401(2) . ?
C32 C33 1.392(2) . ?
C32 C37 1.506(2) . ?
C33 C34 1.389(2) . ?
C33 H33 0.9500 . ?
C34 C35 1.387(2) . ?
C34 C38 1.507(2) . ?
C35 C36 1.393(2) . ?
C35 H35 0.9500 . ?
C36 C39 1.507(2) . ?
C37 H37A 0.9800 . ?
C37 H37B 0.9800 . ?
C37 H37C 0.9800 . ?
C38 H38A 0.9800 . ?
C38 H38B 0.9800 . ?
C38 H38C 0.9800 . ?
C39 H39A 0.9800 . ?
C39 H39B 0.9800 . ?
C39 H39C 0.9800 . ?
C40 C45 1.402(2) . ?
C40 C41 1.405(2) . ?
C41 C42 1.391(2) . ?
C41 C46 1.503(2) . ?
C42 C43 1.387(3) . ?
C42 H42 0.9500 . ?
C43 C44 1.387(3) . ?
C43 C47 1.510(2) . ?
C44 C45 1.391(2) . ?
C44 H44 0.9500 . ?
C45 C48 1.500(2) . ?
C46 H46A 0.9800 . ?
C46 H46B 0.9800 . ?
C46 H46C 0.9800 . ?
C47 H47A 0.9800 . ?
C47 H47B 0.9800 . ?
C47 H47C 0.9800 . ?
C48 H48A 0.9800 . ?
C48 H48B 0.9800 . ?
C48 H48C 0.9800 . ?
C50 C51 1.406(2) . ?
C50 C55 1.414(2) . ?
C51 C52 1.395(2) . ?
C51 C56 1.503(2) . ?
C52 C53 1.384(2) . ?
C52 H52 0.9500 . ?
C53 C54 1.379(3) . ?
C53 H53 0.9500 . ?
C54 C55 1.391(2) . ?
C54 H54 0.9500 . ?
C55 C57 1.500(2) . ?
C56 H56A 0.9800 . ?
C56 H56B 0.9800 . ?
C56 H56C 0.9800 . ?
C57 H57A 0.9800 . ?
C57 H57B 0.9800 . ?
C57 H57C 0.9800 . ?
C59 C61 1.526(2) . ?
C59 C60 1.528(2) . ?
C59 C62 1.529(2) . ?
C60 H60A 0.9800 . ?
C60 H60B 0.9800 . ?
C60 H60C 0.9800 . ?
C61 H61A 0.9800 . ?
C61 H61B 0.9800 . ?
C61 H61C 0.9800 . ?
C62 H62A 0.9800 . ?
C62 H62B 0.9800 . ?
C62 H62C 0.9800 . ?

loop_
_geom_torsion_atom_site_label_1
_geom_torsion_atom_site_label_2
_geom_torsion_atom_site_label_3
_geom_torsion_atom_site_label_4
_geom_torsion
_geom_torsion_site_symmetry_1
_geom_torsion_site_symmetry_2
_geom_torsion_site_symmetry_3
_geom_torsion_site_symmetry_4
_geom_torsion_publ_flag
C49 P2 N1 C1 -174.86(10) . . . . ?
C58 P2 N1 C1 100.12(10) . . . . ?
P1 P2 N1 C1 132.36(12) . . . . ?
C49 P2 N1 P1 52.78(6) . . . . ?
C58 P2 N1 P1 -32.24(6) . . . . ?
N2 P1 N1 C1 174.40(11) . . . . ?
C58 P1 N1 C1 -94.79(11) . . . . ?
P2 P1 N1 C1 -127.84(13) . . . . ?
N2 P1 N1 P2 -57.76(6) . . . . ?
C58 P1 N1 P2 33.04(6) . . . . ?
N1 P1 N2 C49 43.52(10) . . . . ?
C58 P1 N2 C49 -36.64(10) . . . . ?
P2 P1 N2 C49 6.72(8) . . . . ?
N1 P1 N2 C25 -147.98(10) . . . . ?
C58 P1 N2 C25 131.86(11) . . . . ?
P2 P1 N2 C25 175.21(11) . . . . ?
P2 N1 C1 C2 -127.54(12) . . . . ?
P1 N1 C1 C2 -9.31(18) . . . . ?
P2 N1 C1 C6 54.02(15) . . . . ?
P1 N1 C1 C6 172.26(10) . . . . ?
C6 C1 C2 C3 -4.3(2) . . . . ?
N1 C1 C2 C3 177.25(14) . . . . ?
C6 C1 C2 C7 168.74(14) . . . . ?
N1 C1 C2 C7 -9.7(2) . . . . ?
C1 C2 C3 C4 0.0(3) . . . . ?
C7 C2 C3 C4 -174.01(16) . . . . ?
C2 C3 C4 C5 3.2(3) . . . . ?
C3 C4 C5 C6 -2.0(3) . . . . ?
C4 C5 C6 C1 -2.4(3) . . . . ?
C4 C5 C6 C16 170.38(16) . . . . ?
C2 C1 C6 C5 5.5(2) . . . . ?
N1 C1 C6 C5 -176.02(13) . . . . ?
C2 C1 C6 C16 -166.33(14) . . . . ?
N1 C1 C6 C16 12.2(2) . . . . ?
C3 C2 C7 C12 -75.53(18) . . . . ?
C1 C2 C7 C12 111.08(17) . . . . ?
C3 C2 C7 C8 94.06(17) . . . . ?
C1 C2 C7 C8 -79.33(19) . . . . ?
C12 C7 C8 C9 0.6(2) . . . . ?
C2 C7 C8 C9 -169.23(13) . . . . ?
C12 C7 C8 C13 -179.89(13) . . . . ?
C2 C7 C8 C13 10.3(2) . . . . ?
C7 C8 C9 C10 -0.5(2) . . . . ?
C13 C8 C9 C10 179.97(15) . . . . ?
C8 C9 C10 C11 -0.7(2) . . . . ?
C8 C9 C10 C14 177.76(16) . . . . ?
C9 C10 C11 C12 1.9(2) . . . . ?
C14 C10 C11 C12 -176.55(16) . . . . ?
C10 C11 C12 C7 -1.9(2) . . . . ?
C10 C11 C12 C15 177.76(15) . . . . ?
C8 C7 C12 C11 0.5(2) . . . . ?
C2 C7 C12 C11 170.02(13) . . . . ?
C8 C7 C12 C15 -179.06(14) . . . . ?
C2 C7 C12 C15 -9.6(2) . . . . ?
C5 C6 C16 C17 68.79(19) . . . . ?
C1 C6 C16 C17 -119.02(16) . . . . ?
C5 C6 C16 C21 -97.93(16) . . . . ?
C1 C6 C16 C21 74.26(19) . . . . ?
C21 C16 C17 C18 -0.1(2) . . . . ?
C6 C16 C17 C18 -166.65(14) . . . . ?
C21 C16 C17 C22 178.89(15) . . . . ?
C6 C16 C17 C22 12.4(2) . . . . ?
C16 C17 C18 C19 0.9(2) . . . . ?
C22 C17 C18 C19 -178.14(15) . . . . ?
C17 C18 C19 C20 -1.6(2) . . . . ?
C17 C18 C19 C23 178.66(16) . . . . ?
C18 C19 C20 C21 1.6(2) . . . . ?
C23 C19 C20 C21 -178.68(15) . . . . ?
C19 C20 C21 C16 -0.8(2) . . . . ?
C19 C20 C21 C24 176.66(14) . . . . ?
C17 C16 C21 C20 0.1(2) . . . . ?
C6 C16 C21 C20 166.99(13) . . . . ?
C17 C16 C21 C24 -177.39(13) . . . . ?
C6 C16 C21 C24 -10.5(2) . . . . ?
C49 N2 C25 C30 121.40(14) . . . . ?
P1 N2 C25 C30 -45.94(16) . . . . ?
C49 N2 C25 C26 -60.65(18) . . . . ?
P1 N2 C25 C26 132.01(12) . . . . ?
C30 C25 C26 C27 -0.1(2) . . . . ?
N2 C25 C26 C27 -178.07(13) . . . . ?
C30 C25 C26 C31 176.51(13) . . . . ?
N2 C25 C26 C31 -1.4(2) . . . . ?
C25 C26 C27 C28 0.4(2) . . . . ?
C31 C26 C27 C28 -176.49(15) . . . . ?
C26 C27 C28 C29 -0.5(3) . . . . ?
C27 C28 C29 C30 0.4(3) . . . . ?
C28 C29 C30 C25 -0.1(2) . . . . ?
C28 C29 C30 C40 179.49(15) . . . . ?
C26 C25 C30 C29 0.0(2) . . . . ?
N2 C25 C30 C29 177.97(13) . . . . ?
C26 C25 C30 C40 -179.58(13) . . . . ?
N2 C25 C30 C40 -1.6(2) . . . . ?
C27 C26 C31 C32 103.04(16) . . . . ?
C25 C26 C31 C32 -73.65(18) . . . . ?
C27 C26 C31 C36 -70.02(18) . . . . ?
C25 C26 C31 C36 113.30(16) . . . . ?
C36 C31 C32 C33 -3.1(2) . . . . ?
C26 C31 C32 C33 -176.23(13) . . . . ?
C36 C31 C32 C37 173.49(13) . . . . ?
C26 C31 C32 C37 0.4(2) . . . . ?
C31 C32 C33 C34 1.3(2) . . . . ?
C37 C32 C33 C34 -175.40(14) . . . . ?
C32 C33 C34 C35 1.3(2) . . . . ?
C32 C33 C34 C38 -178.44(14) . . . . ?
C33 C34 C35 C36 -2.0(2) . . . . ?
C38 C34 C35 C36 177.73(15) . . . . ?
C34 C35 C36 C31 0.1(2) . . . . ?
C34 C35 C36 C39 179.72(15) . . . . ?
C32 C31 C36 C35 2.5(2) . . . . ?
C26 C31 C36 C35 175.47(13) . . . . ?
C32 C31 C36 C39 -177.11(14) . . . . ?
C26 C31 C36 C39 -4.1(2) . . . . ?
C29 C30 C40 C45 100.69(17) . . . . ?
C25 C30 C40 C45 -79.71(18) . . . . ?
C29 C30 C40 C41 -73.11(18) . . . . ?
C25 C30 C40 C41 106.49(17) . . . . ?
C45 C40 C41 C42 2.4(2) . . . . ?
C30 C40 C41 C42 176.25(13) . . . . ?
C45 C40 C41 C46 -178.11(14) . . . . ?
C30 C40 C41 C46 -4.3(2) . . . . ?
C40 C41 C42 C43 -1.1(2) . . . . ?
C46 C41 C42 C43 179.42(15) . . . . ?
C41 C42 C43 C44 -1.2(2) . . . . ?
C41 C42 C43 C47 177.44(16) . . . . ?
C42 C43 C44 C45 2.3(2) . . . . ?
C47 C43 C44 C45 -176.34(16) . . . . ?
C43 C44 C45 C40 -1.0(2) . . . . ?
C43 C44 C45 C48 179.08(14) . . . . ?
C41 C40 C45 C44 -1.4(2) . . . . ?
C30 C40 C45 C44 -175.14(13) . . . . ?
C41 C40 C45 C48 178.50(13) . . . . ?
C30 C40 C45 C48 4.7(2) . . . . ?
C50 N3 C49 N2 173.83(12) . . . . ?
C50 N3 C49 P2 -14.7(2) . . . . ?
C25 N2 C49 N3 -4.2(2) . . . . ?
P1 N2 C49 N3 164.10(11) . . . . ?
C25 N2 C49 P2 -177.64(10) . . . . ?
P1 N2 C49 P2 -9.30(11) . . . . ?
N1 P2 C49 N3 158.58(14) . . . . ?
C58 P2 C49 N3 -122.85(14) . . . . ?
P1 P2 C49 N3 -166.46(15) . . . . ?
N1 P2 C49 N2 -28.95(9) . . . . ?
C58 P2 C49 N2 49.61(9) . . . . ?
P1 P2 C49 N2 6.00(7) . . . . ?
C49 N3 C50 C51 -53.7(2) . . . . ?
C49 N3 C50 C55 135.22(14) . . . . ?
N3 C50 C51 C52 -174.06(13) . . . . ?
C55 C50 C51 C52 -3.3(2) . . . . ?
N3 C50 C51 C56 3.5(2) . . . . ?
C55 C50 C51 C56 174.27(13) . . . . ?
C50 C51 C52 C53 1.5(2) . . . . ?
C56 C51 C52 C53 -176.15(14) . . . . ?
C51 C52 C53 C54 0.5(2) . . . . ?
C52 C53 C54 C55 -0.7(2) . . . . ?
C53 C54 C55 C50 -1.1(2) . . . . ?
C53 C54 C55 C57 177.60(15) . . . . ?
C51 C50 C55 C54 3.1(2) . . . . ?
N3 C50 C55 C54 174.47(13) . . . . ?
C51 C50 C55 C57 -175.55(14) . . . . ?
N3 C50 C55 C57 -4.2(2) . . . . ?
C59 N4 C58 P1 -172.89(11) . . . . ?
C59 N4 C58 P2 -13.5(2) . . . . ?
N2 P1 C58 N4 -131.07(14) . . . . ?
N1 P1 C58 N4 136.85(15) . . . . ?
P2 P1 C58 N4 166.70(17) . . . . ?
N2 P1 C58 P2 62.23(6) . . . . ?
N1 P1 C58 P2 -29.86(5) . . . . ?
C58 N4 C59 C61 80.06(17) . . . . ?
C58 N4 C59 C60 -163.10(14) . . . . ?
C58 N4 C59 C62 -42.94(19) . . . . ?
